data_7052712
loop_
_publ_author_name
'Vasudevan, Kalyan V.'
'Cowley, Alan H.'

_publ_section_title
;
 New bimetallic complexes supported by a tetrakis(imino)pyracene (TIP)
 ligand
;
_journal_issue 10
_journal_name_full 'New Journal of Chemistry'
_journal_page_first 2043
_journal_paper_doi 10.1039/c1nj20128j
_journal_volume 35
_journal_year 2011
_chemical_formula_moiety 'C62 H72 Cl6 In2 N4, 2 (C H2 Cl2)'
_chemical_formula_sum 'C64 H76 Cl10 In2 N4'
_chemical_formula_weight 1485.43
_space_group_IT_number 14
_symmetry_cell_setting monoclinic
_symmetry_space_group_name_Hall '-P 2yn'
_symmetry_space_group_name_H-M 'P 1 21/n 1'
_atom_sites_solution_hydrogens geom
_atom_sites_solution_primary direct
_atom_sites_solution_secondary difmap
_audit_creation_method
;
manual editing of the .cif file
created by SHELXTL Ver. 6.10
;
_cell_angle_alpha 90.000
_cell_angle_beta 91.994(5)
_cell_angle_gamma 90.000
_cell_formula_units_Z 2
_cell_length_a 11.676(5)
_cell_length_b 17.250(5)
_cell_length_c 18.117(5)
_cell_measurement_temperature 153(2)
_cell_volume 3647(2)
_computing_cell_refinement 'Collect software, Nonius B.V. 1998'
_computing_data_collection 'Collect software, Nonius B.V. 1998'
_computing_data_reduction
;
DENZO and Scalepack (Otwinoski and Minor, 1997)
;
_computing_molecular_graphics 'XP SHELXTL/PC, Siemens Analytical'
_computing_structure_refinement 'XL SHELXTL/PC, Siemens Analytical'
_computing_structure_solution
;
SIR97 - Altomare A., Burla M.C., Camalli M., Cascarano G.L., Giacovazzo C.,
Guagliardi A., Moliterni A.G.G., Polidori G.,Spagna R.
;
_diffrn_ambient_temperature 153(2)
_diffrn_measured_fraction_theta_full 0.995
_diffrn_measured_fraction_theta_max 0.995
_diffrn_measurement_device_type 'Nonius Kappa CCD'
_diffrn_measurement_method \w-scan
_diffrn_radiation_monochromator graphite
_diffrn_radiation_source 'fine-focus sealed tube'
_diffrn_radiation_type MoK\a
_diffrn_radiation_wavelength 0.71069
_diffrn_reflns_av_R_equivalents 0.0443
_diffrn_reflns_av_sigmaI/netI 0.0805
_diffrn_reflns_limit_h_max 15
_diffrn_reflns_limit_h_min -15
_diffrn_reflns_limit_k_max 22
_diffrn_reflns_limit_k_min -20
_diffrn_reflns_limit_l_max 23
_diffrn_reflns_limit_l_min -23
_diffrn_reflns_number 14713
_diffrn_reflns_theta_full 27.47
_diffrn_reflns_theta_max 27.47
_diffrn_reflns_theta_min 1.63
_exptl_absorpt_coefficient_mu 1.037
_exptl_absorpt_correction_T_max 0.94
_exptl_absorpt_correction_T_min 0.84
_exptl_absorpt_correction_type multi-scan
_exptl_absorpt_process_details 'DENZO and Scalepack (Otwinoski and Minor, 1997)'
_exptl_crystal_colour orange
_exptl_crystal_density_diffrn 1.353
_exptl_crystal_density_method 'not measured'
_exptl_crystal_description block
_exptl_crystal_F_000 1512
_exptl_crystal_size_max 0.19
_exptl_crystal_size_mid 0.14
_exptl_crystal_size_min 0.06
_platon_squeeze_details
;
;
_refine_diff_density_max 0.796
_refine_diff_density_min -0.833
_refine_diff_density_rms 0.132
_refine_ls_extinction_method none
_refine_ls_goodness_of_fit_ref 0.998
_refine_ls_hydrogen_treatment constr
_refine_ls_matrix_type full
_refine_ls_number_parameters 342
_refine_ls_number_reflns 8317
_refine_ls_number_restraints 0
_refine_ls_restrained_S_all 0.998
_refine_ls_R_factor_all 0.0793
_refine_ls_R_factor_gt 0.0478
_refine_ls_shift/su_max 0.001
_refine_ls_shift/su_mean 0.000
_refine_ls_structure_factor_coef Fsqd
_refine_ls_weighting_details 'calc w=1/[\s^2^(Fo^2^)+(0.0765P)^2^+0.0000P] where P=(Fo^2^+2Fc^2^)/3'
_refine_ls_weighting_scheme calc
_refine_ls_wR_factor_gt 0.1273
_refine_ls_wR_factor_ref 0.1377
_reflns_number_gt 5519
_reflns_number_total 8317
_reflns_threshold_expression >2sigma(I)
_cod_data_source_file c1nj20128j.txt
_cod_data_source_block kvkv130sq
_cod_original_sg_symbol_Hall -p2yn
_cod_original_sg_symbol_H-M p21/n
_cod_database_code 7052712

loop_
_symmetry_equiv_pos_as_xyz
'x, y, z'
'-x+1/2, y+1/2, -z+1/2'
'-x, -y, -z'
'x-1/2, -y-1/2, z-1/2'

loop_
_atom_site_label
_atom_site_type_symbol
_atom_site_fract_x
_atom_site_fract_y
_atom_site_fract_z
_atom_site_U_iso_or_equiv
_atom_site_adp_type
_atom_site_occupancy
_atom_site_symmetry_multiplicity
_atom_site_calc_flag
_atom_site_refinement_flags
C1 C 0.6394(3) 0.1043(2) 0.41346(17) 0.0189(7) Uani 1 1 d .
C2 C 0.6332(3) 0.0528(2) 0.47729(18) 0.0229(8) Uani 1 1 d .
C3 C 0.5186(3) 0.0258(2) 0.47461(18) 0.0250(8) Uani 1 1 d .
C4 C 0.4470(3) 0.0519(2) 0.41497(19) 0.0256(8) Uani 1 1 d .
C5 C 0.5207(3) 0.1054(2) 0.37341(18) 0.0215(8) Uani 1 1 d .
C6 C 0.3354(3) 0.0252(2) 0.41141(19) 0.0262(8) Uani 1 1 d .
H6 H 0.2860 0.0417 0.3732 0.031 Uiso 1 1 calc R
C7 C 0.2948(3) -0.0270(2) 0.46520(18) 0.0253(8) Uani 1 1 d .
H7 H 0.2193 -0.0441 0.4619 0.030 Uiso 1 1 calc R
C8 C 0.8375(3) 0.1281(2) 0.41236(17) 0.0199(8) Uani 1 1 d .
C9 C 0.8825(3) 0.1771(2) 0.46692(18) 0.0263(8) Uani 1 1 d .
C10 C 0.9938(3) 0.1624(3) 0.4932(2) 0.0390(10) Uani 1 1 d .
H10 H 1.0258 0.1929 0.5310 0.047 Uiso 1 1 calc R
C11 C 1.0565(4) 0.1039(3) 0.4644(2) 0.0484(12) Uani 1 1 d .
H11 H 1.1313 0.0956 0.4821 0.058 Uiso 1 1 calc R
C12 C 1.0106(3) 0.0564(3) 0.4093(2) 0.0417(11) Uani 1 1 d .
H12 H 1.0548 0.0165 0.3908 0.050 Uiso 1 1 calc R
C13 C 0.8988(3) 0.0676(2) 0.3811(2) 0.0304(9) Uani 1 1 d .
C14 C 0.8163(4) 0.2465(3) 0.4975(2) 0.0383(10) Uani 1 1 d .
H14 H 0.7406 0.2486 0.4724 0.046 Uiso 1 1 calc R
C15 C 0.7998(5) 0.2357(3) 0.5811(3) 0.0607(15) Uani 1 1 d .
H15A H 0.8727 0.2393 0.6070 0.091 Uiso 1 1 calc R
H15B H 0.7666 0.1858 0.5898 0.091 Uiso 1 1 calc R
H15C H 0.7498 0.2754 0.5985 0.091 Uiso 1 1 calc R
C16 C 0.8784(5) 0.3217(3) 0.4831(3) 0.0561(13) Uani 1 1 d .
H16A H 0.9502 0.3222 0.5106 0.084 Uiso 1 1 calc R
H16B H 0.8323 0.3645 0.4983 0.084 Uiso 1 1 calc R
H16C H 0.8921 0.3261 0.4314 0.084 Uiso 1 1 calc R
C17 C 0.8505(4) 0.0170(3) 0.3196(2) 0.0457(12) Uani 1 1 d .
H17 H 0.7697 0.0321 0.3137 0.055 Uiso 1 1 calc R
C18 C 0.8968(12) 0.0289(6) 0.2499(3) 0.237(8) Uani 1 1 d .
H18A H 0.9746 0.0110 0.2506 0.356 Uiso 1 1 calc R
H18B H 0.8948 0.0832 0.2382 0.356 Uiso 1 1 calc R
H18C H 0.8525 0.0008 0.2132 0.356 Uiso 1 1 calc R
C19 C 0.8487(14) -0.0626(5) 0.3353(4) 0.263(9) Uani 1 1 d .
H19A H 0.7820 -0.0856 0.3119 0.394 Uiso 1 1 calc R
H19B H 0.8465 -0.0700 0.3878 0.394 Uiso 1 1 calc R
H19C H 0.9163 -0.0865 0.3171 0.394 Uiso 1 1 calc R
C20 C 0.4006(3) 0.1322(2) 0.2722(2) 0.0301(9) Uani 1 1 d .
C21 C 0.3091(4) 0.1816(3) 0.2839(2) 0.0387(11) Uani 1 1 d .
C22 C 0.2041(4) 0.1614(4) 0.2454(3) 0.0573(15) Uani 1 1 d .
H22 H 0.1396 0.1918 0.2522 0.069 Uiso 1 1 calc R
C23 C 0.1953(5) 0.0994(4) 0.1994(3) 0.0663(17) Uani 1 1 d .
H23 H 0.1253 0.0869 0.1763 0.080 Uiso 1 1 calc R
C24 C 0.2887(5) 0.0561(3) 0.1877(3) 0.0650(17) Uani 1 1 d .
H24 H 0.2821 0.0147 0.1549 0.078 Uiso 1 1 calc R
C25 C 0.3959(4) 0.0707(3) 0.2226(2) 0.0433(11) Uani 1 1 d .
C26 C 0.3188(4) 0.2537(3) 0.3314(3) 0.0477(12) Uani 1 1 d .
H26 H 0.3925 0.2510 0.3589 0.057 Uiso 1 1 calc R
C27 C 0.2248(5) 0.2602(4) 0.3883(3) 0.085(2) Uani 1 1 d .
H27A H 0.1517 0.2662 0.3630 0.127 Uiso 1 1 calc R
H27B H 0.2397 0.3044 0.4194 0.127 Uiso 1 1 calc R
H27C H 0.2244 0.2141 0.4179 0.127 Uiso 1 1 calc R
C28 C 0.3232(5) 0.3259(3) 0.2800(3) 0.0644(15) Uani 1 1 d .
H28A H 0.3909 0.3236 0.2515 0.097 Uiso 1 1 calc R
H28B H 0.3248 0.3722 0.3094 0.097 Uiso 1 1 calc R
H28C H 0.2566 0.3265 0.2473 0.097 Uiso 1 1 calc R
C29 C 0.4974(5) 0.0198(3) 0.2068(3) 0.0525(13) Uani 1 1 d .
H29 H 0.5658 0.0475 0.2255 0.063 Uiso 1 1 calc R
C30 C 0.4943(5) -0.0574(3) 0.2482(3) 0.0780(18) Uani 1 1 d .
H30A H 0.4943 -0.0478 0.3004 0.117 Uiso 1 1 calc R
H30B H 0.5605 -0.0876 0.2368 0.117 Uiso 1 1 calc R
H30C H 0.4262 -0.0853 0.2333 0.117 Uiso 1 1 calc R
C31 C 0.5127(7) 0.0070(4) 0.1234(3) 0.091(2) Uani 1 1 d .
H31A H 0.4480 -0.0211 0.1030 0.136 Uiso 1 1 calc R
H31B H 0.5814 -0.0222 0.1162 0.136 Uiso 1 1 calc R
H31C H 0.5181 0.0563 0.0991 0.136 Uiso 1 1 calc R
N1 N 0.7219(2) 0.13939(17) 0.38318(14) 0.0192(6) Uani 1 1 d .
N2 N 0.5073(2) 0.14327(18) 0.31424(15) 0.0235(7) Uani 1 1 d .
Cl1 Cl 0.61066(11) 0.33003(7) 0.35341(6) 0.0520(3) Uani 1 1 d .
Cl2 Cl 0.87322(10) 0.24455(9) 0.27179(6) 0.0562(4) Uani 1 1 d .
Cl3 Cl 0.61239(10) 0.21240(7) 0.16192(5) 0.0449(3) Uani 1 1 d .
In1 In 0.67369(2) 0.222285(16) 0.286950(13) 0.02576(11) Uani 1 1 d .

loop_
_atom_site_aniso_label
_atom_site_aniso_U_11
_atom_site_aniso_U_22
_atom_site_aniso_U_33
_atom_site_aniso_U_23
_atom_site_aniso_U_13
_atom_site_aniso_U_12
C1 0.0180(18) 0.0157(19) 0.0231(17) 0.0031(15) 0.0042(13) 0.0009(15)
C2 0.0185(19) 0.022(2) 0.0278(18) 0.0081(16) 0.0021(14) -0.0004(16)
C3 0.0199(19) 0.028(2) 0.0270(18) 0.0098(16) -0.0010(14) -0.0013(17)
C4 0.023(2) 0.025(2) 0.0286(19) 0.0132(16) -0.0004(15) 0.0001(17)
C5 0.0194(19) 0.022(2) 0.0235(18) 0.0059(15) 0.0038(14) 0.0014(16)
C6 0.0190(19) 0.029(2) 0.0306(19) 0.0144(17) -0.0064(15) 0.0011(17)
C7 0.0127(18) 0.031(2) 0.0319(19) 0.0131(17) -0.0002(14) -0.0019(16)
C8 0.0151(18) 0.023(2) 0.0221(17) 0.0053(15) 0.0013(13) -0.0025(15)
C9 0.027(2) 0.027(2) 0.0247(18) 0.0000(16) 0.0027(15) -0.0013(18)
C10 0.027(2) 0.047(3) 0.042(2) -0.011(2) -0.0068(17) -0.002(2)
C11 0.019(2) 0.058(3) 0.067(3) -0.010(3) -0.007(2) 0.004(2)
C12 0.028(2) 0.045(3) 0.053(3) -0.011(2) 0.0052(19) 0.014(2)
C13 0.021(2) 0.031(2) 0.040(2) -0.0041(18) 0.0043(16) -0.0020(18)
C14 0.036(3) 0.044(3) 0.034(2) -0.015(2) -0.0053(18) 0.007(2)
C15 0.065(4) 0.067(4) 0.050(3) -0.026(3) 0.008(3) 0.003(3)
C16 0.079(4) 0.033(3) 0.056(3) -0.009(2) -0.009(3) 0.001(3)
C17 0.034(2) 0.043(3) 0.060(3) -0.028(2) -0.002(2) 0.010(2)
C18 0.52(2) 0.149(9) 0.040(4) -0.024(5) 0.020(7) -0.206(12)
C19 0.65(3) 0.058(5) 0.074(5) -0.003(4) -0.086(10) -0.114(10)
C20 0.025(2) 0.033(2) 0.032(2) 0.0184(18) -0.0032(16) -0.0049(19)
C21 0.032(2) 0.042(3) 0.042(2) 0.025(2) 0.0006(18) 0.004(2)
C22 0.029(3) 0.075(4) 0.068(3) 0.045(3) -0.011(2) 0.004(3)
C23 0.045(3) 0.070(4) 0.082(4) 0.033(3) -0.033(3) -0.023(3)
C24 0.060(4) 0.051(4) 0.080(4) 0.019(3) -0.039(3) -0.024(3)
C25 0.045(3) 0.035(3) 0.049(3) 0.014(2) -0.016(2) -0.016(2)
C26 0.036(3) 0.061(3) 0.047(3) 0.018(2) 0.011(2) 0.017(2)
C27 0.062(4) 0.118(6) 0.077(4) 0.010(4) 0.041(3) 0.024(4)
C28 0.071(4) 0.057(4) 0.065(3) 0.018(3) 0.003(3) 0.016(3)
C29 0.067(3) 0.032(3) 0.057(3) -0.011(2) -0.023(2) 0.000(3)
C30 0.090(5) 0.037(3) 0.105(5) 0.015(3) -0.024(4) 0.005(3)
C31 0.136(6) 0.074(5) 0.060(4) -0.017(3) -0.012(4) 0.022(4)
N1 0.0205(16) 0.0155(16) 0.0215(14) 0.0000(12) 0.0008(11) -0.0011(13)
N2 0.0236(17) 0.0232(18) 0.0237(15) 0.0066(13) 0.0005(12) 0.0034(14)
Cl1 0.0782(9) 0.0284(6) 0.0491(6) 0.0012(5) -0.0026(6) 0.0068(6)
Cl2 0.0345(6) 0.0908(10) 0.0431(6) 0.0316(6) 0.0000(5) -0.0229(6)
Cl3 0.0471(7) 0.0616(8) 0.0254(5) 0.0129(5) -0.0067(4) -0.0166(6)
In1 0.02928(18) 0.02532(17) 0.02261(16) 0.00945(11) -0.00004(10) -0.00637(13)

loop_
_atom_type_symbol
_atom_type_description
_atom_type_scat_dispersion_real
_atom_type_scat_dispersion_imag
_atom_type_scat_source
C C 0.0033 0.0016 'International Tables Vol C Tables 4.2.6.8 and 6.1.1.4'
H H 0.0000 0.0000 'International Tables Vol C Tables 4.2.6.8 and 6.1.1.4'
N N 0.0061 0.0033 'International Tables Vol C Tables 4.2.6.8 and 6.1.1.4'
Cl Cl 0.1484 0.1585 'International Tables Vol C Tables 4.2.6.8 and 6.1.1.4'
In In -0.7276 1.3100 'International Tables Vol C Tables 4.2.6.8 and 6.1.1.4'

loop_
_geom_angle_atom_site_label_1
_geom_angle_atom_site_label_2
_geom_angle_atom_site_label_3
_geom_angle
_geom_angle_site_symmetry_1
N1 C1 C2 133.4(3) .
N1 C1 C5 118.1(3) .
C2 C1 C5 108.1(3) .
C7 C2 C3 117.8(3) 3_656
C7 C2 C1 138.0(3) 3_656
C3 C2 C1 104.2(3) .
C3 C3 C4 122.0(4) 3_656
C3 C3 C2 121.0(4) 3_656
C4 C3 C2 117.0(3) .
C6 C4 C3 117.4(3) .
C6 C4 C5 138.3(3) .
C3 C4 C5 104.3(3) .
N2 C5 C4 134.1(3) .
N2 C5 C1 119.3(3) .
C4 C5 C1 106.4(3) .
C4 C6 C7 121.1(3) .
C4 C6 H6 119.5 .
C7 C6 H6 119.5 .
C2 C7 C6 120.7(3) 3_656
C2 C7 H7 119.7 3_656
C6 C7 H7 119.7 .
C9 C8 C13 123.8(3) .
C9 C8 N1 120.2(3) .
C13 C8 N1 116.0(3) .
C8 C9 C10 117.2(4) .
C8 C9 C14 123.1(3) .
C10 C9 C14 119.6(3) .
C11 C10 C9 120.8(4) .
C11 C10 H10 119.6 .
C9 C10 H10 119.6 .
C10 C11 C12 121.0(4) .
C10 C11 H11 119.5 .
C12 C11 H11 119.5 .
C11 C12 C13 121.0(4) .
C11 C12 H12 119.5 .
C13 C12 H12 119.5 .
C8 C13 C12 116.1(4) .
C8 C13 C17 123.2(3) .
C12 C13 C17 120.7(4) .
C16 C14 C9 110.8(4) .
C16 C14 C15 110.4(4) .
C9 C14 C15 109.9(4) .
C16 C14 H14 108.6 .
C9 C14 H14 108.6 .
C15 C14 H14 108.6 .
C14 C15 H15A 109.5 .
C14 C15 H15B 109.5 .
H15A C15 H15B 109.5 .
C14 C15 H15C 109.5 .
H15A C15 H15C 109.5 .
H15B C15 H15C 109.5 .
C14 C16 H16A 109.5 .
C14 C16 H16B 109.5 .
H16A C16 H16B 109.5 .
C14 C16 H16C 109.5 .
H16A C16 H16C 109.5 .
H16B C16 H16C 109.5 .
C19 C17 C18 109.5(7) .
C19 C17 C13 115.1(5) .
C18 C17 C13 115.6(5) .
C19 C17 H17 105.1 .
C18 C17 H17 105.1 .
C13 C17 H17 105.1 .
C17 C18 H18A 109.5 .
C17 C18 H18B 109.5 .
H18A C18 H18B 109.5 .
C17 C18 H18C 109.5 .
H18A C18 H18C 109.5 .
H18B C18 H18C 109.5 .
C17 C19 H19A 109.5 .
C17 C19 H19B 109.5 .
H19A C19 H19B 109.5 .
C17 C19 H19C 109.5 .
H19A C19 H19C 109.5 .
H19B C19 H19C 109.5 .
C21 C20 C25 123.6(4) .
C21 C20 N2 119.5(4) .
C25 C20 N2 116.9(4) .
C20 C21 C22 115.3(5) .
C20 C21 C26 123.2(4) .
C22 C21 C26 121.5(4) .
C23 C22 C21 122.4(5) .
C23 C22 H22 118.8 .
C21 C22 H22 118.8 .
C24 C23 C22 119.3(5) .
C24 C23 H23 120.3 .
C22 C23 H23 120.3 .
C23 C24 C25 123.0(6) .
C23 C24 H24 118.5 .
C25 C24 H24 118.5 .
C20 C25 C24 116.2(5) .
C20 C25 C29 123.6(4) .
C24 C25 C29 120.2(5) .
C21 C26 C27 113.6(5) .
C21 C26 C28 108.7(4) .
C27 C26 C28 112.4(5) .
C21 C26 H26 107.3 .
C27 C26 H26 107.3 .
C28 C26 H26 107.3 .
C26 C27 H27A 109.5 .
C26 C27 H27B 109.5 .
H27A C27 H27B 109.5 .
C26 C27 H27C 109.5 .
H27A C27 H27C 109.5 .
H27B C27 H27C 109.5 .
C26 C28 H28A 109.5 .
C26 C28 H28B 109.5 .
H28A C28 H28B 109.5 .
C26 C28 H28C 109.5 .
H28A C28 H28C 109.5 .
H28B C28 H28C 109.5 .
C25 C29 C30 112.4(4) .
C25 C29 C31 112.8(4) .
C30 C29 C31 111.1(4) .
C25 C29 H29 106.7 .
C30 C29 H29 106.7 .
C31 C29 H29 106.7 .
C29 C30 H30A 109.5 .
C29 C30 H30B 109.5 .
H30A C30 H30B 109.5 .
C29 C30 H30C 109.5 .
H30A C30 H30C 109.5 .
H30B C30 H30C 109.5 .
C29 C31 H31A 109.5 .
C29 C31 H31B 109.5 .
H31A C31 H31B 109.5 .
C29 C31 H31C 109.5 .
H31A C31 H31C 109.5 .
H31B C31 H31C 109.5 .
C1 N1 C8 119.2(3) .
C1 N1 In1 116.8(2) .
C8 N1 In1 124.0(2) .
C5 N2 C20 117.2(3) .
C5 N2 In1 112.7(2) .
C20 N2 In1 130.0(2) .
N1 In1 Cl1 100.11(8) .
N1 In1 Cl3 137.59(8) .
Cl1 In1 Cl3 117.39(4) .
N1 In1 Cl2 88.47(7) .
Cl1 In1 Cl2 104.86(5) .
Cl3 In1 Cl2 99.55(4) .
N1 In1 N2 71.07(10) .
Cl1 In1 N2 94.15(8) .
Cl3 In1 N2 86.39(7) .
Cl2 In1 N2 154.33(8) .

loop_
_geom_bond_atom_site_label_1
_geom_bond_atom_site_label_2
_geom_bond_distance
_geom_bond_site_symmetry_2
C1 N1 1.277(4) .
C1 C2 1.463(5) .
C1 C5 1.542(5) .
C2 C7 1.389(5) 3_656
C2 C3 1.417(5) .
C3 C3 1.361(7) 3_656
C3 C4 1.417(5) .
C4 C6 1.381(5) .
C4 C5 1.484(5) .
C5 N2 1.261(4) .
C6 C7 1.420(5) .
C6 H6 0.9300 .
C7 C2 1.389(5) 3_656
C7 H7 0.9300 .
C8 C9 1.390(5) .
C8 C13 1.395(5) .
C8 N1 1.446(4) .
C9 C10 1.392(5) .
C9 C14 1.539(6) .
C10 C11 1.362(6) .
C10 H10 0.9300 .
C11 C12 1.384(6) .
C11 H11 0.9300 .
C12 C13 1.399(5) .
C12 H12 0.9300 .
C13 C17 1.509(5) .
C14 C16 1.513(7) .
C14 C15 1.546(6) .
C14 H14 0.9800 .
C15 H15A 0.9600 .
C15 H15B 0.9600 .
C15 H15C 0.9600 .
C16 H16A 0.9600 .
C16 H16B 0.9600 .
C16 H16C 0.9600 .
C17 C19 1.402(9) .
C17 C18 1.407(8) .
C17 H17 0.9800 .
C18 H18A 0.9600 .
C18 H18B 0.9600 .
C18 H18C 0.9600 .
C19 H19A 0.9600 .
C19 H19B 0.9600 .
C19 H19C 0.9600 .
C20 C21 1.387(6) .
C20 C25 1.391(6) .
C20 N2 1.450(5) .
C21 C22 1.432(6) .
C21 C26 1.515(7) .
C22 C23 1.358(8) .
C22 H22 0.9300 .
C23 C24 1.345(8) .
C23 H23 0.9300 .
C24 C25 1.406(6) .
C24 H24 0.9300 .
C25 C29 1.510(7) .
C26 C27 1.536(6) .
C26 C28 1.557(7) .
C26 H26 0.9800 .
C27 H27A 0.9600 .
C27 H27B 0.9600 .
C27 H27C 0.9600 .
C28 H28A 0.9600 .
C28 H28B 0.9600 .
C28 H28C 0.9600 .
C29 C30 1.530(7) .
C29 C31 1.544(7) .
C29 H29 0.9800 .
C30 H30A 0.9600 .
C30 H30B 0.9600 .
C30 H30C 0.9600 .
C31 H31A 0.9600 .
C31 H31B 0.9600 .
C31 H31C 0.9600 .
N1 In1 2.309(3) .
N2 In1 2.438(3) .
Cl1 In1 2.3468(13) .
Cl2 In1 2.3864(15) .
Cl3 In1 2.3579(12) .

loop_
_geom_torsion_atom_site_label_1
_geom_torsion_atom_site_label_2
_geom_torsion_atom_site_label_3
_geom_torsion_atom_site_label_4
_geom_torsion
_geom_torsion_site_symmetry_1
_geom_torsion_site_symmetry_4
N1 C1 C2 C7 8.7(8) . 3_656
C5 C1 C2 C7 -179.3(4) . 3_656
N1 C1 C2 C3 -172.1(4) . .
C5 C1 C2 C3 -0.1(4) . .
C7 C2 C3 C3 -2.2(7) 3_656 3_656
C1 C2 C3 C3 178.5(5) . 3_656
C7 C2 C3 C4 -179.2(4) 3_656 .
C1 C2 C3 C4 1.4(5) . .
C3 C3 C4 C6 2.3(7) 3_656 .
C2 C3 C4 C6 179.3(4) . .
C3 C3 C4 C5 -179.1(5) 3_656 .
C2 C3 C4 C5 -2.1(5) . .
C6 C4 C5 N2 -5.6(8) . .
C3 C4 C5 N2 176.3(4) . .
C6 C4 C5 C1 180.0(5) . .
C3 C4 C5 C1 1.9(4) . .
N1 C1 C5 N2 -3.1(5) . .
C2 C1 C5 N2 -176.5(3) . .
N1 C1 C5 C4 172.3(3) . .
C2 C1 C5 C4 -1.1(4) . .
C3 C4 C6 C7 -0.6(6) . .
C5 C4 C6 C7 -178.5(4) . .
C4 C6 C7 C2 -0.3(6) . 3_656
C13 C8 C9 C10 -2.6(5) . .
N1 C8 C9 C10 179.2(3) . .
C13 C8 C9 C14 176.2(4) . .
N1 C8 C9 C14 -2.1(5) . .
C8 C9 C10 C11 2.2(6) . .
C14 C9 C10 C11 -176.6(4) . .
C9 C10 C11 C12 -1.3(7) . .
C10 C11 C12 C13 0.6(7) . .
C9 C8 C13 C12 1.8(6) . .
N1 C8 C13 C12 -179.9(3) . .
C9 C8 C13 C17 -177.3(4) . .
N1 C8 C13 C17 1.0(5) . .
C11 C12 C13 C8 -0.8(6) . .
C11 C12 C13 C17 178.4(4) . .
C8 C9 C14 C16 -118.8(4) . .
C10 C9 C14 C16 59.9(5) . .
C8 C9 C14 C15 118.9(4) . .
C10 C9 C14 C15 -62.4(5) . .
C8 C13 C17 C19 -122.3(9) . .
C12 C13 C17 C19 58.6(9) . .
C8 C13 C17 C18 108.3(8) . .
C12 C13 C17 C18 -70.8(8) . .
C25 C20 C21 C22 5.0(6) . .
N2 C20 C21 C22 -173.9(3) . .
C25 C20 C21 C26 -172.8(4) . .
N2 C20 C21 C26 8.2(6) . .
C20 C21 C22 C23 -1.5(6) . .
C26 C21 C22 C23 176.4(4) . .
C21 C22 C23 C24 -1.7(7) . .
C22 C23 C24 C25 1.9(8) . .
C21 C20 C25 C24 -5.0(6) . .
N2 C20 C25 C24 174.0(4) . .
C21 C20 C25 C29 176.4(4) . .
N2 C20 C25 C29 -4.7(6) . .
C23 C24 C25 C20 1.3(7) . .
C23 C24 C25 C29 -179.9(5) . .
C20 C21 C26 C27 -130.6(5) . .
C22 C21 C26 C27 51.7(6) . .
C20 C21 C26 C28 103.4(5) . .
C22 C21 C26 C28 -74.4(5) . .
C20 C25 C29 C30 100.4(5) . .
C24 C25 C29 C30 -78.2(5) . .
C20 C25 C29 C31 -133.1(5) . .
C24 C25 C29 C31 48.3(6) . .
C2 C1 N1 C8 2.3(6) . .
C5 C1 N1 C8 -169.2(3) . .
C2 C1 N1 In1 -175.1(3) . .
C5 C1 N1 In1 13.4(4) . .
C9 C8 N1 C1 -90.8(4) . .
C13 C8 N1 C1 90.9(4) . .
C9 C8 N1 In1 86.4(3) . .
C13 C8 N1 In1 -92.0(3) . .
C4 C5 N2 C20 -3.9(6) . .
C1 C5 N2 C20 170.0(3) . .
C4 C5 N2 In1 178.0(3) . .
C1 C5 N2 In1 -8.2(4) . .
C21 C20 N2 C5 92.8(4) . .
C25 C20 N2 C5 -86.2(4) . .
C21 C20 N2 In1 -89.5(4) . .
C25 C20 N2 In1 91.5(4) . .
C1 N1 In1 Cl1 78.3(2) . .
C8 N1 In1 Cl1 -98.9(2) . .
C1 N1 In1 Cl3 -74.4(3) . .
C8 N1 In1 Cl3 108.4(2) . .
C1 N1 In1 Cl2 -176.9(2) . .
C8 N1 In1 Cl2 5.9(2) . .
C1 N1 In1 N2 -12.7(2) . .
C8 N1 In1 N2 170.1(3) . .
C5 N2 In1 N1 10.6(2) . .
C20 N2 In1 N1 -167.2(3) . .
C5 N2 In1 Cl1 -88.7(2) . .
C20 N2 In1 Cl1 93.5(3) . .
C5 N2 In1 Cl3 154.1(3) . .
C20 N2 In1 Cl3 -23.7(3) . .
C5 N2 In1 Cl2 49.5(3) . .
C20 N2 In1 Cl2 -128.3(3) . .

loop_
_platon_squeeze_void_nr
_platon_squeeze_void_average_x
_platon_squeeze_void_average_y
_platon_squeeze_void_average_z
_platon_squeeze_void_volume
_platon_squeeze_void_count_electrons
1 0.000 0.500 0.000 410.1 176.8
2 0.500 0.000 0.500 410.1 176.3
